data_1527187
loop_
_publ_author_name
'Brodalla, D.'
'Goeters, C.'
'Kniep, R.'
'Wunderlich, H.'
'Mootz, D.'

_publ_section_title
;
 Zur Kenntnis der Hydrate des Na2 P H O3, Phasenbeziehungen und
 kristallographische Untersuchungen
;
_journal_name_full 'Zeitschrift fuer Anorganische und Allgemeine Chemie'
_journal_page_first 265
_journal_page_last 274
_journal_volume 439
_journal_year 1978
_chemical_formula_sum 'H11 Na2 O8 P'
_chemical_name_systematic 'Na2 H P O3 (H2 O)5'
_space_group_IT_number 31
_symmetry_space_group_name_Hall 'P 2ac -2'
_symmetry_space_group_name_H-M 'P m n 21'
_cell_angle_alpha 90
_cell_angle_beta 90
_cell_angle_gamma 90
_cell_formula_units_Z 2
_cell_length_a 7.19
_cell_length_b 6.447
_cell_length_c 9.23
_cell_volume 427.847
_citation_journal_id_ASTM ZAACAB
_cod_data_source_file Brodalla_ZAACAB_1978_1785.cif
_cod_data_source_block H11Na2O8P1
_cod_original_cell_volume 427.8468
_cod_original_formula_sum 'H11 Na2 O8 P1'
_cod_database_code 1527187

loop_
_symmetry_equiv_pos_as_xyz
x,y,z
-x+1/2,-y,z+1/2
-x,y,z
x+1/2,-y,z+1/2

loop_
_atom_site_label
_atom_site_type_symbol
_atom_site_fract_x
_atom_site_fract_y
_atom_site_fract_z
_atom_site_occupancy
_atom_site_U_iso_or_equiv
H4 H+1 0.41 0.191 0.045 1 0.0
O2 O-2 0.1754 0.0467 0.0604 1 0.0
O3 O-2 0.2311 -0.3576 0.1748 1 0.0
H2 H+1 0.218 -0.248 0.137 1 0.0
Na1 Na+1 0 0.4925 0.3483 1 0.0
O5 O-2 0.2354 0.2353 0.3332 1 0.0
H5 H+1 0.206 0.145 0.261 1 0.0
H6 H+1 0.237 0.142 0.407 1 0.0
O4 O-2 0.5 0.2757 0.0375 1 0.0
O1 O-2 0 0.3842 0.0124 1 0.0
H3 H+1 0.172 -0.429 0.112 1 0.0
H1 H+1 0 0.103 -0.147 1 0.0
P1 P+3 0 0.1489 0 1 0.0
Na2 Na+1 0 0.5356 0.7704 1 0.0
